data_2235082
loop_
_publ_author_name
'Zhao, Jing'
'Zhang, Heng'
'Zhai, Xueliang'
'Zhu, Guoyi'

_publ_section_title
;
 Bis(2-aminomethyl-1<i>H</i>-benzimidazole-\k^2^<i>N</i>^2^,<i>N</i>^3^)bis(nitrato-\k<i>O</i>)copper(II)
;
_journal_coeditor_code HY2548
_journal_issue 6
_journal_name_full 'Acta Crystallographica Section E'
_journal_page_first m767
_journal_paper_doi 10.1107/S1600536812020910
_journal_volume 68
_journal_year 2012
_chemical_formula_iupac '[Cu (N O3)2 (C8 H9 N3)2]'
_chemical_formula_moiety 'C16 H18 Cu N8 O6'
_chemical_formula_sum 'C16 H18 Cu N8 O6'
_chemical_formula_weight 481.93
_chemical_name_systematic
;
Bis(2-aminomethyl-1<i>H</i>-benzimidazole-
\k^2^<i>N</i>^2^,<i>N</i>^3^)bis(nitrato-\k<i>O</i>)copper(II)
;
_space_group_IT_number 148
_symmetry_cell_setting trigonal
_symmetry_space_group_name_Hall '-R 3'
_symmetry_space_group_name_H-M 'R -3 :H'
_atom_sites_solution_hydrogens geom
_atom_sites_solution_primary direct
_atom_sites_solution_secondary difmap
_audit_creation_method SHELXL-97
_cell_angle_alpha 90.00
_cell_angle_beta 90.00
_cell_angle_gamma 120.00
_cell_formula_units_Z 9
_cell_length_a 24.6913(8)
_cell_length_b 24.6913(8)
_cell_length_c 7.9620(5)
_cell_measurement_reflns_used 5478
_cell_measurement_temperature 184(2)
_cell_measurement_theta_max 25.99
_cell_measurement_theta_min 2.73
_cell_volume 4203.8(3)
_computing_cell_refinement 'SAINT (Bruker, 2007)'
_computing_data_collection 'APEX2 (Bruker, 2007)'
_computing_data_reduction 'SAINT (Bruker, 2007)'
_computing_molecular_graphics 'SHELXTL (Sheldrick, 2008)'
_computing_publication_material 'SHELXTL (Sheldrick, 2008)'
_computing_structure_refinement 'SHELXL97 (Sheldrick, 2008)'
_computing_structure_solution 'SHELXS97 (Sheldrick, 2008)'
_diffrn_ambient_temperature 184(2)
_diffrn_measured_fraction_theta_full 0.998
_diffrn_measured_fraction_theta_max 0.998
_diffrn_measurement_device_type 'Bruker APEXII CCD'
_diffrn_measurement_method '\f and \w scans'
_diffrn_radiation_monochromator graphite
_diffrn_radiation_source 'fine-focus sealed tube'
_diffrn_radiation_type MoK\a
_diffrn_radiation_wavelength 0.71073
_diffrn_reflns_av_R_equivalents 0.0148
_diffrn_reflns_av_sigmaI/netI 0.0109
_diffrn_reflns_limit_h_max 30
_diffrn_reflns_limit_h_min -27
_diffrn_reflns_limit_k_max 30
_diffrn_reflns_limit_k_min -25
_diffrn_reflns_limit_l_max 8
_diffrn_reflns_limit_l_min -9
_diffrn_reflns_number 7196
_diffrn_reflns_theta_full 26.01
_diffrn_reflns_theta_max 26.01
_diffrn_reflns_theta_min 1.65
_exptl_absorpt_coefficient_mu 1.226
_exptl_absorpt_correction_T_max 0.8769
_exptl_absorpt_correction_T_min 0.6806
_exptl_absorpt_correction_type multi-scan
_exptl_absorpt_process_details '(SADABS; Sheldrick, 1996)'
_exptl_crystal_colour purple
_exptl_crystal_density_diffrn 1.713
_exptl_crystal_density_method 'not measured'
_exptl_crystal_description block
_exptl_crystal_F_000 2223
_exptl_crystal_size_max 0.34
_exptl_crystal_size_mid 0.21
_exptl_crystal_size_min 0.11
_refine_diff_density_max 0.520
_refine_diff_density_min -0.229
_refine_ls_extinction_method none
_refine_ls_goodness_of_fit_ref 1.042
_refine_ls_hydrogen_treatment constr
_refine_ls_matrix_type full
_refine_ls_number_parameters 142
_refine_ls_number_reflns 1833
_refine_ls_number_restraints 0
_refine_ls_restrained_S_all 1.042
_refine_ls_R_factor_all 0.0239
_refine_ls_R_factor_gt 0.0233
_refine_ls_shift/su_max 0.001
_refine_ls_shift/su_mean 0.000
_refine_ls_structure_factor_coef Fsqd
_refine_ls_weighting_details 'calc w=1/[\s^2^(Fo^2^)+(0.0358P)^2^+6.4022P] where P=(Fo^2^+2Fc^2^)/3'
_refine_ls_weighting_scheme calc
_refine_ls_wR_factor_gt 0.0630
_refine_ls_wR_factor_ref 0.0634
_reflns_number_gt 1764
_reflns_number_total 1833
_reflns_threshold_expression I>2\s(I)
_cod_data_source_file hy2548.cif
_cod_data_source_block I
_cod_original_cell_volume 4203.8(4)
_cod_original_sg_symbol_H-M 'R -3'
_cod_database_code 2235082
_cod_database_fobs_code 2235082

loop_
_symmetry_equiv_pos_as_xyz
'x, y, z'
'-y, x-y, z'
'-x+y, -x, z'
'x+2/3, y+1/3, z+1/3'
'-y+2/3, x-y+1/3, z+1/3'
'-x+y+2/3, -x+1/3, z+1/3'
'x+1/3, y+2/3, z+2/3'
'-y+1/3, x-y+2/3, z+2/3'
'-x+y+1/3, -x+2/3, z+2/3'
'-x, -y, -z'
'y, -x+y, -z'
'x-y, x, -z'
'-x+2/3, -y+1/3, -z+1/3'
'y+2/3, -x+y+1/3, -z+1/3'
'x-y+2/3, x+1/3, -z+1/3'
'-x+1/3, -y+2/3, -z+2/3'
'y+1/3, -x+y+2/3, -z+2/3'
'x-y+1/3, x+2/3, -z+2/3'

loop_
_atom_site_type_symbol
_atom_site_label
_atom_site_fract_x
_atom_site_fract_y
_atom_site_fract_z
_atom_site_U_iso_or_equiv
_atom_site_adp_type
_atom_site_calc_flag
_atom_site_refinement_flags
_atom_site_occupancy
_atom_site_symmetry_multiplicity
Cu Cu1 0.8333 0.1667 0.1667 0.01942(10) Uani d S 1 2
O O1 0.85026(6) 0.28108(7) 0.46236(18) 0.0427(3) Uani d . 1 1
O O2 0.89291(6) 0.22280(5) 0.43740(16) 0.0339(3) Uani d . 1 1
O O3 0.94763(5) 0.31844(5) 0.52565(15) 0.0321(3) Uani d . 1 1
N N1 0.84262(6) 0.24335(6) 0.05919(15) 0.0205(3) Uani d . 1 1
N N2 0.89615(6) 0.31981(6) -0.12266(16) 0.0241(3) Uani d . 1 1
H H2 0.9235 0.3420 -0.2009 0.029 Uiso calc R 1 1
N N3 0.90693(6) 0.18332(6) 0.01943(15) 0.0222(3) Uani d . 1 1
H H3A 0.9417 0.1958 0.0856 0.027 Uiso calc R 1 1
H H3B 0.8986 0.1469 -0.0339 0.027 Uiso calc R 1 1
N N4 0.89671(6) 0.27418(6) 0.47583(16) 0.0249(3) Uani d . 1 1
C C1 0.92024(7) 0.23207(7) -0.10792(19) 0.0237(3) Uani d . 1 1
H H1A 0.9053 0.2126 -0.2196 0.028 Uiso calc R 1 1
H H1B 0.9658 0.2615 -0.1149 0.028 Uiso calc R 1 1
C C2 0.88719(7) 0.26609(7) -0.05640(18) 0.0207(3) Uani d . 1 1
C C3 0.82031(7) 0.28550(7) 0.06771(18) 0.0212(3) Uani d . 1 1
C C4 0.77224(8) 0.28515(8) 0.1601(2) 0.0283(3) Uani d . 1 1
H H4 0.7479 0.2524 0.2367 0.034 Uiso calc R 1 1
C C5 0.76134(8) 0.33433(8) 0.1360(2) 0.0326(4) Uani d . 1 1
H H5 0.7284 0.3348 0.1967 0.039 Uiso calc R 1 1
C C6 0.79714(9) 0.38357(8) 0.0253(2) 0.0349(4) Uani d . 1 1
H H6 0.7886 0.4169 0.0140 0.042 Uiso calc R 1 1
C C7 0.84461(8) 0.38431(8) -0.0675(2) 0.0319(4) Uani d . 1 1
H H7 0.8693 0.4176 -0.1426 0.038 Uiso calc R 1 1
C C8 0.85467(7) 0.33414(7) -0.04615(18) 0.0232(3) Uani d . 1 1

loop_
_atom_site_aniso_label
_atom_site_aniso_U_11
_atom_site_aniso_U_22
_atom_site_aniso_U_33
_atom_site_aniso_U_12
_atom_site_aniso_U_13
_atom_site_aniso_U_23
Cu1 0.01800(15) 0.01646(14) 0.02290(16) 0.00795(10) 0.00401(9) 0.00463(9)
O1 0.0359(7) 0.0535(8) 0.0510(8) 0.0317(7) -0.0132(6) -0.0165(6)
O2 0.0334(6) 0.0253(6) 0.0454(7) 0.0165(5) -0.0137(5) -0.0077(5)
O3 0.0276(6) 0.0252(6) 0.0372(7) 0.0086(5) -0.0043(5) -0.0033(5)
N1 0.0208(6) 0.0184(6) 0.0215(6) 0.0092(5) 0.0021(5) 0.0019(5)
N2 0.0250(7) 0.0214(6) 0.0236(6) 0.0100(5) 0.0049(5) 0.0066(5)
N3 0.0199(6) 0.0210(6) 0.0245(6) 0.0094(5) 0.0017(5) 0.0024(5)
N4 0.0272(7) 0.0284(7) 0.0207(6) 0.0151(6) -0.0016(5) 0.0002(5)
C1 0.0240(7) 0.0245(7) 0.0220(7) 0.0117(6) 0.0050(6) 0.0037(6)
C2 0.0200(7) 0.0194(7) 0.0188(7) 0.0069(6) -0.0004(5) 0.0010(5)
C3 0.0223(7) 0.0182(7) 0.0221(7) 0.0094(6) -0.0032(6) -0.0008(5)
C4 0.0279(8) 0.0276(8) 0.0308(8) 0.0150(7) 0.0040(6) 0.0037(6)
C5 0.0332(9) 0.0338(9) 0.0376(9) 0.0218(8) 0.0015(7) -0.0005(7)
C6 0.0407(10) 0.0280(8) 0.0437(10) 0.0229(8) -0.0037(8) 0.0016(7)
C7 0.0354(9) 0.0239(8) 0.0362(9) 0.0148(7) -0.0002(7) 0.0071(7)
C8 0.0222(7) 0.0200(7) 0.0241(7) 0.0081(6) -0.0031(6) 0.0007(6)

loop_
_atom_type_symbol
_atom_type_description
_atom_type_scat_dispersion_real
_atom_type_scat_dispersion_imag
_atom_type_scat_source
C C 0.0033 0.0016 'International Tables Vol C Tables 4.2.6.8 and 6.1.1.4'
H H 0.0000 0.0000 'International Tables Vol C Tables 4.2.6.8 and 6.1.1.4'
N N 0.0061 0.0033 'International Tables Vol C Tables 4.2.6.8 and 6.1.1.4'
O O 0.0106 0.0060 'International Tables Vol C Tables 4.2.6.8 and 6.1.1.4'
Cu Cu 0.3201 1.2651 'International Tables Vol C Tables 4.2.6.8 and 6.1.1.4'

loop_
_geom_angle_atom_site_label_1
_geom_angle_atom_site_label_2
_geom_angle_atom_site_label_3
_geom_angle_site_symmetry_1
_geom_angle_site_symmetry_3
_geom_angle
N1 Cu1 N1 . 13_655 179.9990(10)
N1 Cu1 N3 . . 83.84(5)
N1 Cu1 N3 13_655 . 96.16(5)
N1 Cu1 N3 . 13_655 96.16(5)
N1 Cu1 N3 13_655 13_655 83.84(5)
N3 Cu1 N3 . 13_655 180.00(5)
N1 Cu1 O2 . . 94.86(4)
N1 Cu1 O2 13_655 . 85.14(4)
N3 Cu1 O2 . . 99.29(5)
N3 Cu1 O2 13_655 . 80.71(5)
N4 O2 Cu1 . . 118.50(9)
C2 N1 C3 . . 105.70(12)
C2 N1 Cu1 . . 112.29(10)
C3 N1 Cu1 . . 141.90(10)
C2 N2 C8 . . 107.67(12)
C2 N2 H2 . . 126.2
C8 N2 H2 . . 126.2
C1 N3 Cu1 . . 111.94(9)
C1 N3 H3A . . 109.2
Cu1 N3 H3A . . 109.2
C1 N3 H3B . . 109.2
Cu1 N3 H3B . . 109.2
H3A N3 H3B . . 107.9
O1 N4 O3 . . 120.07(13)
O1 N4 O2 . . 120.38(14)
O3 N4 O2 . . 119.55(13)
N3 C1 C2 . . 107.95(12)
N3 C1 H1A . . 110.1
C2 C1 H1A . . 110.1
N3 C1 H1B . . 110.1
C2 C1 H1B . . 110.1
H1A C1 H1B . . 108.4
N1 C2 N2 . . 112.60(13)
N1 C2 C1 . . 121.64(13)
N2 C2 C1 . . 125.70(13)
C4 C3 N1 . . 132.16(14)
C4 C3 C8 . . 119.72(14)
N1 C3 C8 . . 108.09(13)
C5 C4 C3 . . 117.45(15)
C5 C4 H4 . . 121.3
C3 C4 H4 . . 121.3
C4 C5 C6 . . 122.28(16)
C4 C5 H5 . . 118.9
C6 C5 H5 . . 118.9
C7 C6 C5 . . 120.84(15)
C7 C6 H6 . . 119.6
C5 C6 H6 . . 119.6
C6 C7 C8 . . 116.89(15)
C6 C7 H7 . . 121.6
C8 C7 H7 . . 121.6
N2 C8 C7 . . 131.30(15)
N2 C8 C3 . . 105.93(13)
C7 C8 C3 . . 122.77(15)

loop_
_geom_bond_atom_site_label_1
_geom_bond_atom_site_label_2
_geom_bond_distance
Cu1 N1 1.9839(12)
Cu1 N3 2.0244(12)
Cu1 O2 2.5870(12)
O1 N4 1.2454(18)
O2 N4 1.2621(17)
O3 N4 1.2483(17)
N1 C2 1.3250(19)
N1 C3 1.4016(19)
N2 C2 1.3390(19)
N2 C8 1.381(2)
N2 H2 0.8800
N3 C1 1.4798(19)
N3 H3A 0.9200
N3 H3B 0.9200
C1 C2 1.492(2)
C1 H1A 0.9900
C1 H1B 0.9900
C3 C4 1.393(2)
C3 C8 1.402(2)
C4 C5 1.382(2)
C4 H4 0.9500
C5 C6 1.401(3)
C5 H5 0.9500
C6 C7 1.378(3)
C6 H6 0.9500
C7 C8 1.390(2)
C7 H7 0.9500

loop_
_geom_hbond_atom_site_label_D
_geom_hbond_atom_site_label_H
_geom_hbond_atom_site_label_A
_geom_hbond_site_symmetry_A
_geom_hbond_distance_DH
_geom_hbond_distance_HA
_geom_hbond_distance_DA
_geom_hbond_angle_DHA
N3 H3A O1 8_644 0.92 2.42 3.266(2) 153
N3 H3A O3 8_644 0.92 2.37 3.0521(17) 131
N3 H3B O1 13_655 0.92 2.33 3.1036(19) 142
N2 H2 O3 6_664 0.88 2.50 3.0276(18) 119
N2 H2 O3 1_554 0.88 2.40 3.0823(18) 134
N2 H2 O2 6_664 0.88 2.20 2.8901(17) 135
